data_7160440
loop_
_publ_author_name
'Ozturk, Sena'
'Davis, Alexander R.'
'Seaton, Colin C.'
'Male, Louise'
'Pike, Sarah J.'

_publ_section_title
;
 Solvatomorphism of a 2,6-pyridyldicarboxamide-based foldamer.
;
_journal_issue 23
_journal_name_full 'Organic &amp; biomolecular chemistry'
_journal_page_first 5590
_journal_page_last 5599
_journal_paper_doi 10.1039/d5ob00342c
_journal_volume 23
_journal_year 2025
_chemical_formula_moiety 'C31 H25 N9 O2'
_chemical_formula_sum 'C31 H25 N9 O2'
_chemical_formula_weight 555.60
_space_group_crystal_system monoclinic
_space_group_IT_number 14
_space_group_name_Hall '-P 2ybc'
_space_group_name_H-M_alt 'P 1 21/c 1'
_atom_sites_solution_hydrogens mixed
_atom_sites_solution_primary dual
_audit_creation_date 2025-01-27
_audit_creation_method
;
Olex2 1.5
(compiled 2024.02.16 svn.r378c4104 for OlexSys, GUI svn.r6928)
;
_audit_update_record
;
2025-02-25 deposited with the CCDC.	2025-03-10 downloaded from the CCDC.
;
_cell_angle_alpha 90
_cell_angle_beta 95.5710(10)
_cell_angle_gamma 90
_cell_formula_units_Z 8
_cell_length_a 17.58120(10)
_cell_length_b 42.4637(2)
_cell_length_c 7.06860(5)
_cell_measurement_reflns_used 31317
_cell_measurement_temperature 100.15
_cell_measurement_theta_max 34.23635575487595
_cell_measurement_theta_min 0.9229657190453352
_cell_volume 5252.23(5)
_computing_cell_refinement
;
aimless (Evans, P. R. and Murshudov, G. N., 2013)
ccp4 (Winn, M. D. et al., 2011)
DIALS 3.18.1-gafd9b17f2-release (Winter, G. et al., 2018)
pointless (Evans, P., 2006)
XIA2 3.18.0 (Winter, G., 2010)
;
_computing_data_collection 'GDA - generic data acquisition software'
_computing_data_reduction
;
aimless (Evans, P. R. and Murshudov, G. N., 2013)
ccp4 (Winn, M. D. et al., 2011)
DIALS 3.18.1-gafd9b17f2-release (Winter, G. et al., 2018)
pointless (Evans, P., 2006)
XIA2 3.18.0 (Winter, G., 2010)
;
_computing_molecular_graphics 'Olex2 1.5 (Dolomanov et al., 2009)'
_computing_publication_material 'Olex2 1.5 (Dolomanov et al., 2009)'
_computing_structure_refinement 'SHELXL 2019/3 (Sheldrick, 2015)'
_computing_structure_solution 'SHELXT 2018/2 (Sheldrick, 2018)'
_diffrn_ambient_temperature 100.15
_diffrn_detector 'Photon counting pixel array'
_diffrn_detector_type 'Dectris PILATUS 2M'
_diffrn_measured_fraction_theta_full 0.999
_diffrn_measured_fraction_theta_max 0.934
_diffrn_measurement_device 'Fixed \c 3-circle diffractometer'
_diffrn_measurement_device_type 'Fluid Film Devices'
_diffrn_measurement_method 'shutterless scans'
_diffrn_measurement_specimen_support 'MiTeGen MicroMount'
_diffrn_radiation_monochromator 'Silicon 111'
_diffrn_radiation_type Synchrotron
_diffrn_radiation_wavelength 0.6889
_diffrn_reflns_av_R_equivalents 0.0610
_diffrn_reflns_av_unetI/netI 0.0791
_diffrn_reflns_Laue_measured_fraction_full 0.999
_diffrn_reflns_Laue_measured_fraction_max 0.934
_diffrn_reflns_limit_h_max 29
_diffrn_reflns_limit_h_min -30
_diffrn_reflns_limit_k_max 69
_diffrn_reflns_limit_k_min -71
_diffrn_reflns_limit_l_max 11
_diffrn_reflns_limit_l_min -11
_diffrn_reflns_number 115588
_diffrn_reflns_point_group_measured_fraction_full 0.999
_diffrn_reflns_point_group_measured_fraction_max 0.934
_diffrn_reflns_theta_full 24.415
_diffrn_reflns_theta_max 36.114
_diffrn_reflns_theta_min 1.128
_diffrn_source Synchrotron
_diffrn_source_details 'Allan et al. (2017)'
_diffrn_source_type 'Diamond Light Source Beamline I19-1'
_exptl_absorpt_coefficient_mu 0.088
_exptl_absorpt_correction_T_max 1.0
_exptl_absorpt_correction_T_min 0.9888206656212878
_exptl_absorpt_correction_type empirical
_exptl_absorpt_process_details
;
CCP4 8.0.018: AIMLESS, version 0.7.15 : 02/11/23
Scaling & analysis of unmerged intensities, absorption correction using spherical harmonics
;
_exptl_crystal_colour orange
_exptl_crystal_colour_primary orange
_exptl_crystal_density_diffrn 1.405
_exptl_crystal_description plate
_exptl_crystal_F_000 2320
_exptl_crystal_size_max 0.15
_exptl_crystal_size_mid 0.012
_exptl_crystal_size_min 0.0097
_refine_diff_density_max 0.528
_refine_diff_density_min -0.443
_refine_diff_density_rms 0.062
_refine_ls_extinction_method none
_refine_ls_goodness_of_fit_ref 1.029
_refine_ls_hydrogen_treatment mixed
_refine_ls_matrix_type full
_refine_ls_number_parameters 997
_refine_ls_number_reflns 25728
_refine_ls_number_restraints 1687
_refine_ls_restrained_S_all 1.008
_refine_ls_R_factor_all 0.1041
_refine_ls_R_factor_gt 0.0580
_refine_ls_shift/su_max 0.001
_refine_ls_shift/su_mean 0.000
_refine_ls_structure_factor_coef Fsqd
_refine_ls_weighting_details 'w=1/[\s^2^(Fo^2^)+(0.0752P)^2^] where P=(Fo^2^+2Fc^2^)/3'
_refine_ls_weighting_scheme calc
_refine_ls_wR_factor_gt 0.1483
_refine_ls_wR_factor_ref 0.1615
_reflns_Friedel_coverage 0.000
_reflns_number_gt 15417
_reflns_number_total 25728
_reflns_threshold_expression 'I > 2\s(I)'
_cod_data_source_file d5ob00342c2.cif
_cod_data_source_block 1B
_cod_depositor_comments 'Adding full bibliography for 7160437--7160444.cif.'
_cod_database_code 7160440
_shelx_shelxl_version_number 2019/3
_shelx_space_group_comment
;
The symmetry employed for this shelxl refinement is uniquely defined
by the following loop, which should always be used as a source of
symmetry information in preference to the above space-group names.
They are only intended as comments.
;
_shelx_estimated_absorpt_t_max 0.999
_shelx_estimated_absorpt_t_min 0.987
_olex2_refinement_description
;
1. Fixed Uiso
 At 1.2 times of:
  All C(H) groups, All N(H,H) groups
2. Restrained distances
 C13-C14 \\sim C13A-C14A
 with sigma of 0.02
 C13-C18 \\sim C13A-C18A
 with sigma of 0.02
 C13-N4 \\sim C13A-N4
 with sigma of 0.02
 C14-C15 \\sim C14A-C15A
 with sigma of 0.02
 C14-N5 \\sim C14A-N5A
 with sigma of 0.02
 C15-C16 \\sim C15A-C16A
 with sigma of 0.02
 C16-C17 \\sim C16A-C17A
 with sigma of 0.02
 C17-C18 \\sim C17A-C18A
 with sigma of 0.02
 C13-C15 \\sim C13A-C15A
 with sigma of 0.04
 C13-C17 \\sim C13A-C17A
 with sigma of 0.04
 C13-N5 \\sim C13A-N5A
 with sigma of 0.04
 C14-C16 \\sim C14A-C16A
 with sigma of 0.04
 C14-C18 \\sim C14A-C18A
 with sigma of 0.04
 C14-N4 \\sim C14A-N4
 with sigma of 0.04
 C15-C17 \\sim C15A-C17A
 with sigma of 0.04
 C15-N5 \\sim C15A-N5A
 with sigma of 0.04
 C16-C18 \\sim C16A-C18A
 with sigma of 0.04
 C18-N4 \\sim C18A-N4
 with sigma of 0.04
 C26-C27 \\sim C26A-C27A
 with sigma of 0.02
 C26-C31 \\sim C26A-C31A
 with sigma of 0.02
 C26-N8 \\sim C26A-N8
 with sigma of 0.01
 C26-C31A \\sim C26A-C31A
 with sigma of 0.02
 C26-C27A \\sim C26A-C27A
 with sigma of 0.02
 C27-C28 \\sim C27A-C28A
 with sigma of 0.02
 C28-C29 \\sim C28A-C29A
 with sigma of 0.02
 C29-C30 \\sim C29A-C30A
 with sigma of 0.02
 C30-C31 \\sim C30A-C31A
 with sigma of 0.02
 C27-C29 \\sim C27A-C29A
 with sigma of 0.04
 C27-C31 \\sim C27A-C31A
 with sigma of 0.04
 C27-N8 \\sim C27A-N8
 with sigma of 0.04
 C28-C30 \\sim C28A-C30A
 with sigma of 0.04
 C29-C31 \\sim C29A-C31A
 with sigma of 0.04
 C31-N8 \\sim C31A-N8
 with sigma of 0.04
 C126-C127 \\sim C26B-C27B
 with sigma of 0.01
 C126-C131 \\sim C26B-C31B
 with sigma of 0.01
 C126-N108 \\sim C26B-N108
 with sigma of 0.02
 C127-C128 \\sim C27B-C28B
 with sigma of 0.02
 C127-N109 \\sim C27B-N9B
 with sigma of 0.02
 C128-C129 \\sim C28B-C29B
 with sigma of 0.02
 C129-C130 \\sim C29B-C30B
 with sigma of 0.02
 C130-C131 \\sim C30B-C31B
 with sigma of 0.02
 C126-C128 \\sim C26B-C28B
 with sigma of 0.04
 C126-C130 \\sim C26B-C30B
 with sigma of 0.04
 C126-N109 \\sim C26B-N9B
 with sigma of 0.04
 C127-C129 \\sim C27B-C29B
 with sigma of 0.04
 C127-C131 \\sim C27B-C31B
 with sigma of 0.04
 C127-N108 \\sim C27B-N108
 with sigma of 0.04
 C128-C130 \\sim C28B-C30B
 with sigma of 0.04
 C128-N109 \\sim C28B-N9B
 with sigma of 0.04
 C129-C131 \\sim C29B-C31B
 with sigma of 0.04
 C131-N108 \\sim C31B-N108
 with sigma of 0.04
3. Uiso/Uaniso restraints and constraints
C13 \\sim C14 \\sim C15 \\sim C16 \\sim C17 \\sim C18 \\sim C13A \\sim C14A
\\sim C15A \\sim C16A \\sim C17A \\sim C18A \\sim N5 \\sim N5A: within 6A with
sigma of 0.02 and sigma for terminal atoms of 0.04 within 6A
C26 \\sim C27 \\sim C28 \\sim C29 \\sim C30 \\sim C31 \\sim C26A \\sim C27A
\\sim C28A \\sim C29A \\sim C30A \\sim C31A \\sim N9 \\sim N9A: within 6A with
sigma of 0.005 and sigma for terminal atoms of 0.02 within 6A
C126 \\sim C127 \\sim C128 \\sim C129 \\sim C130 \\sim C131 \\sim C26B \\sim
C27B \\sim C28B \\sim C29B \\sim C30B \\sim C31B \\sim N109 \\sim N9B: within
6A with sigma of 0.01 and sigma for terminal atoms of 0.02 within 6A
4. Others
 Sof(C13A)=Sof(C14A)=Sof(C15A)=Sof(H15A)=Sof(C16A)=Sof(H16A)=Sof(C17A)=
 Sof(H17A)=Sof(C18A)=Sof(H18A)=Sof(N5A)=Sof(H5AA)=Sof(H5AB)=1-FVAR(1)
 Sof(C13)=Sof(C14)=Sof(C15)=Sof(H15)=Sof(C16)=Sof(H16)=Sof(C17)=Sof(H17)=
 Sof(C18)=Sof(H18)=Sof(N5)=Sof(H5A)=Sof(H5B)=FVAR(1)
 Sof(C26A)=Sof(C27A)=Sof(C28A)=Sof(H28A)=Sof(C29A)=Sof(H29A)=Sof(C30A)=
 Sof(H30A)=Sof(C31A)=Sof(H31A)=Sof(N9A)=Sof(H9AA)=Sof(H9AB)=1-FVAR(2)
 Sof(C26)=Sof(C27)=Sof(C28)=Sof(H28)=Sof(C29)=Sof(H29)=Sof(C30)=Sof(H30)=
 Sof(C31)=Sof(H31)=Sof(N9)=Sof(H9A)=Sof(H9B)=FVAR(2)
 Sof(C26B)=Sof(C27B)=Sof(C28B)=Sof(H28B)=Sof(C29B)=Sof(H29B)=Sof(C30B)=
 Sof(H30B)=Sof(C31B)=Sof(H31B)=Sof(N9B)=Sof(H9BA)=Sof(H9BB)=1-FVAR(3)
 Sof(C126)=Sof(C127)=Sof(C128)=Sof(H128)=Sof(C129)=Sof(H129)=Sof(C130)=
 Sof(H130)=Sof(C131)=Sof(H131)=Sof(N109)=Sof(H10D)=Sof(H10E)=FVAR(3)
5.a Aromatic/amide H refined with riding coordinates:
 C2(H2), C3(H3), C4(H4), C9(H9), C10(H10), C11(H11), C12(H12), C15(H15),
 C16(H16), C17(H17), C18(H18), C15A(H15A), C16A(H16A), C17A(H17A), C18A(H18A),
 C22(H22), C23(H23), C24(H24), C25(H25), C28(H28), C29(H29), C30(H30), C31(H31),
  C28A(H28A), C29A(H29A), C30A(H30A), C31A(H31A), C102(H102), C103(H103),
 C104(H104), C109(H109), C110(H110), C111(H111), C112(H112), C115(H115),
 C116(H116), C117(H117), C118(H118), C122(H122), C123(H123), C124(H124),
 C125(H125), C128(H128), C129(H129), C130(H130), C131(H131), C28B(H28B),
 C29B(H29B), C30B(H30B), C31B(H31B)
5.b X=CH2 refined with riding coordinates:
 N5A(H5AA,H5AB), N9A(H9AA,H9AB), N9B(H9BA,H9BB)
;
_olex2_submission_special_instructions 'No special instructions were received'

loop_
_space_group_symop_operation_xyz
'x, y, z'
'-x, y+1/2, -z+1/2'
'-x, -y, -z'
'x, -y-1/2, z-1/2'

loop_
_atom_site_label
_atom_site_type_symbol
_atom_site_fract_x
_atom_site_fract_y
_atom_site_fract_z
_atom_site_U_iso_or_equiv
_atom_site_adp_type
_atom_site_occupancy
_atom_site_site_symmetry_order
_atom_site_calc_flag
_atom_site_refinement_flags_posn
_atom_site_refinement_flags_adp
_atom_site_refinement_flags_occupancy
_atom_site_disorder_assembly
_atom_site_disorder_group
C1 C 0.24063(6) 0.35608(3) 0.20327(15) 0.01805(19) Uani 1 1 d . . . . .
C2 C 0.16829(6) 0.34246(3) 0.17777(17) 0.0235(2) Uani 1 1 d . . . . .
H2 H 0.124030 0.354417 0.197000 0.028 Uiso 1 1 calc R U . . .
C3 C 0.16213(7) 0.31112(3) 0.12382(18) 0.0260(2) Uani 1 1 d . . . . .
H3 H 0.113545 0.301188 0.105632 0.031 Uiso 1 1 calc R U . . .
C4 C 0.22808(7) 0.29451(3) 0.09685(18) 0.0240(2) Uani 1 1 d . . . . .
H4 H 0.225528 0.273141 0.056924 0.029 Uiso 1 1 calc R U . . .
C5 C 0.29837(6) 0.30987(2) 0.12963(16) 0.0194(2) Uani 1 1 d . . . . .
C6 C 0.24627(6) 0.39018(3) 0.26171(15) 0.01772(19) Uani 1 1 d . . . . .
C7 C 0.33780(6) 0.43285(2) 0.34114(16) 0.01780(19) Uani 1 1 d . . . . .
C8 C 0.40884(6) 0.43767(2) 0.44694(16) 0.01805(19) Uani 1 1 d . . . . .
C9 C 0.43077(7) 0.46809(3) 0.50342(18) 0.0234(2) Uani 1 1 d . . . . .
H9 H 0.478121 0.471424 0.577484 0.028 Uiso 1 1 calc R U . . .
C10 C 0.38370(7) 0.49344(3) 0.45182(19) 0.0272(2) Uani 1 1 d . . . . .
H10 H 0.398912 0.514156 0.489579 0.033 Uiso 1 1 calc R U . . .
C11 C 0.31411(7) 0.48852(3) 0.34463(19) 0.0265(2) Uani 1 1 d . . . . .
H11 H 0.282450 0.506027 0.307677 0.032 Uiso 1 1 calc R U . . .
C12 C 0.29034(7) 0.45842(3) 0.29096(18) 0.0229(2) Uani 1 1 d . . . . .
H12 H 0.242113 0.455242 0.220602 0.027 Uiso 1 1 calc R U . . .
C13 C 0.56248(10) 0.38748(4) 0.6149(4) 0.0176(3) Uani 0.910(2) 1 d D U P A 1
C14 C 0.63879(8) 0.39231(3) 0.6913(2) 0.0191(3) Uani 0.910(2) 1 d D U P A 1
C15 C 0.68588(8) 0.36583(4) 0.7292(2) 0.0233(3) Uani 0.910(2) 1 d D U P A 1
H15 H 0.738163 0.368656 0.773892 0.028 Uiso 0.910(2) 1 calc R U P A 1
C16 C 0.65689(8) 0.33579(3) 0.7021(2) 0.0244(3) Uani 0.910(2) 1 d D U P A 1
H16 H 0.689203 0.318160 0.731251 0.029 Uiso 0.910(2) 1 calc R U P A 1
C17 C 0.58029(8) 0.33092(3) 0.6321(2) 0.0229(3) Uani 0.910(2) 1 d D U P A 1
H17 H 0.560329 0.310194 0.616395 0.027 Uiso 0.910(2) 1 calc R U P A 1
C18 C 0.53454(8) 0.35671(3) 0.5866(3) 0.0193(3) Uani 0.910(2) 1 d D U P A 1
H18 H 0.483140 0.353597 0.535148 0.023 Uiso 0.910(2) 1 calc R U P A 1
C13A C 0.5734(10) 0.3930(3) 0.629(5) 0.025(3) Uani 0.090(2) 1 d D U P A 2
C14A C 0.5541(7) 0.3618(3) 0.605(3) 0.026(3) Uani 0.090(2) 1 d D U P A 2
C15A C 0.6130(7) 0.3390(3) 0.661(2) 0.024(2) Uani 0.090(2) 1 d D U P A 2
H15A H 0.605116 0.316940 0.647378 0.029 Uiso 0.090(2) 1 calc R U P A 2
C16A C 0.6804(7) 0.3515(3) 0.736(2) 0.022(2) Uani 0.090(2) 1 d D U P A 2
H16A H 0.720341 0.337061 0.773447 0.026 Uiso 0.090(2) 1 calc R U P A 2
C17A C 0.6969(7) 0.3832(3) 0.763(2) 0.028(2) Uani 0.090(2) 1 d D U P A 2
H17A H 0.745381 0.389629 0.821156 0.033 Uiso 0.090(2) 1 calc R U P A 2
C18A C 0.6441(7) 0.4047(3) 0.705(2) 0.021(2) Uani 0.090(2) 1 d D U P A 2
H18A H 0.654131 0.426644 0.715248 0.025 Uiso 0.090(2) 1 calc R U P A 2
C19 C 0.37054(6) 0.29112(2) 0.11433(17) 0.0211(2) Uani 1 1 d . . . . .
C20 C 0.51108(6) 0.29599(2) 0.18391(17) 0.0205(2) Uani 1 1 d . . . . .
C21 C 0.57088(6) 0.31756(3) 0.17145(17) 0.0208(2) Uani 1 1 d . . . . .
C22 C 0.64666(7) 0.30752(3) 0.20388(18) 0.0263(2) Uani 1 1 d . . . . .
H22 H 0.687138 0.322022 0.192869 0.032 Uiso 1 1 calc R U . . .
C23 C 0.66291(7) 0.27646(3) 0.2521(2) 0.0304(3) Uani 1 1 d . . . . .
H23 H 0.714453 0.269603 0.273704 0.036 Uiso 1 1 calc R U . . .
C24 C 0.60336(8) 0.25533(3) 0.2687(2) 0.0295(3) Uani 1 1 d . . . . .
H24 H 0.614717 0.234159 0.304575 0.035 Uiso 1 1 calc R U . . .
C25 C 0.52785(7) 0.26468(3) 0.23386(19) 0.0256(2) Uani 1 1 d . . . . .
H25 H 0.487733 0.249961 0.243752 0.031 Uiso 1 1 calc R U . . .
C26 C 0.58572(11) 0.40089(4) 0.1433(5) 0.0220(3) Uani 0.879(2) 1 d D U P B 1
C27 C 0.51685(9) 0.41339(4) 0.0549(3) 0.0223(3) Uani 0.879(2) 1 d D U P B 1
C28 C 0.51290(10) 0.44621(3) 0.0293(2) 0.0289(3) Uani 0.879(2) 1 d D U P B 1
H28 H 0.467738 0.455255 -0.032657 0.035 Uiso 0.879(2) 1 calc R U P B 1
C29 C 0.57275(11) 0.46546(4) 0.0918(3) 0.0332(3) Uani 0.879(2) 1 d D U P B 1
H29 H 0.568688 0.487508 0.070293 0.040 Uiso 0.879(2) 1 calc R U P B 1
C30 C 0.63993(10) 0.45308(3) 0.1872(2) 0.0317(3) Uani 0.879(2) 1 d D U P B 1
H30 H 0.680585 0.466571 0.234042 0.038 Uiso 0.879(2) 1 calc R U P B 1
C31 C 0.64558(9) 0.42106(4) 0.2112(2) 0.0257(3) Uani 0.879(2) 1 d D U P B 1
H31 H 0.690841 0.412369 0.274900 0.031 Uiso 0.879(2) 1 calc R U P B 1
C26A C 0.5732(10) 0.4001(2) 0.129(4) 0.0270(9) Uani 0.121(2) 1 d D U P B 2
C27A C 0.6203(7) 0.4264(2) 0.180(2) 0.0278(9) Uani 0.121(2) 1 d D U P B 2
C28A C 0.6010(7) 0.4583(2) 0.1438(19) 0.0273(9) Uani 0.121(2) 1 d D U P B 2
H28A H 0.635968 0.474722 0.180607 0.033 Uiso 0.121(2) 1 calc R U P B 2
C29A C 0.5310(6) 0.4646(2) 0.0546(17) 0.0287(9) Uani 0.121(2) 1 d D U P B 2
H29A H 0.517275 0.486062 0.034332 0.034 Uiso 0.121(2) 1 calc R U P B 2
C30A C 0.4786(7) 0.4421(2) -0.0083(18) 0.0282(9) Uani 0.121(2) 1 d D U P B 2
H30A H 0.431056 0.447454 -0.076107 0.034 Uiso 0.121(2) 1 calc R U P B 2
C31A C 0.4997(8) 0.4099(3) 0.034(3) 0.0265(9) Uani 0.121(2) 1 d D U P B 2
H31A H 0.463237 0.393952 -0.002033 0.032 Uiso 0.121(2) 1 calc R U P B 2
N1 N 0.30521(5) 0.34028(2) 0.18070(13) 0.01814(17) Uani 1 1 d . . . . .
N2 N 0.31786(5) 0.40190(2) 0.28467(14) 0.01855(17) Uani 1 1 d . . . . .
H2A H 0.3566(9) 0.3880(4) 0.275(2) 0.036(4) Uiso 1 1 d . . . . .
N3 N 0.45297(5) 0.41015(2) 0.48945(14) 0.01882(17) Uani 1 1 d . . . . .
N4 N 0.51912(5) 0.41524(2) 0.57231(14) 0.01968(18) Uani 1 1 d D . . . .
N5 N 0.66852(6) 0.42237(3) 0.72097(17) 0.0245(2) Uani 0.910(2) 1 d D U P A 1
H5A H 0.6339(10) 0.4369(4) 0.726(3) 0.035(5) Uiso 0.910(2) 1 d . . P A 1
H5B H 0.7124(10) 0.4241(4) 0.813(2) 0.033(4) Uiso 0.910(2) 1 d . . P A 1
N5A N 0.4828(6) 0.3512(3) 0.5235(19) 0.030(3) Uani 0.090(2) 1 d D U P A 2
H5AA H 0.447139 0.364881 0.483824 0.036 Uiso 0.090(2) 1 calc R U P A 2
H5AB H 0.473791 0.330899 0.511883 0.036 Uiso 0.090(2) 1 calc R U P A 2
N6 N 0.43565(5) 0.30760(2) 0.16387(15) 0.02203(19) Uani 1 1 d . . . . .
H6 H 0.4280(9) 0.3281(4) 0.181(2) 0.036(4) Uiso 1 1 d . . . . .
N7 N 0.54891(5) 0.34920(2) 0.13180(14) 0.02160(19) Uani 1 1 d . . . . .
N8 N 0.60205(5) 0.36903(2) 0.17476(14) 0.02252(19) Uani 1 1 d D . . . .
N9 N 0.45515(6) 0.39498(3) -0.00068(18) 0.0225(2) Uani 0.879(2) 1 d . U P B 1
H9A H 0.4649(10) 0.3732(4) 0.000(3) 0.035(5) Uiso 0.879(2) 1 d . . P B 1
H9B H 0.4162(11) 0.4037(4) -0.075(3) 0.039(5) Uiso 0.879(2) 1 d . . P B 1
N9A N 0.6893(5) 0.4172(2) 0.2747(14) 0.0292(17) Uani 0.121(2) 1 d . U P B 2
H9AA H 0.723452 0.431436 0.314962 0.035 Uiso 0.121(2) 1 calc R U P B 2
H9AB H 0.699001 0.397071 0.294467 0.035 Uiso 0.121(2) 1 calc R U P B 2
O1 O 0.18833(4) 0.40518(2) 0.28630(13) 0.02593(18) Uani 1 1 d . . . . .
O2 O 0.36816(5) 0.26357(2) 0.06453(14) 0.02931(19) Uani 1 1 d . . . . .
C101 C 0.20082(6) 0.31395(3) 0.63110(16) 0.0205(2) Uani 1 1 d . . . . .
C102 C 0.27076(7) 0.29946(3) 0.60936(17) 0.0245(2) Uani 1 1 d . . . . .
H102 H 0.273018 0.277805 0.576574 0.029 Uiso 1 1 calc R U . . .
C103 C 0.33672(7) 0.31737(3) 0.63667(18) 0.0252(2) Uani 1 1 d . . . . .
H103 H 0.385156 0.308146 0.623538 0.030 Uiso 1 1 calc R U . . .
C104 C 0.33113(6) 0.34895(3) 0.68346(17) 0.0231(2) Uani 1 1 d . . . . .
H104 H 0.375467 0.361793 0.701873 0.028 Uiso 1 1 calc R U . . .
C105 C 0.25867(6) 0.36144(3) 0.70290(15) 0.0189(2) Uani 1 1 d . . . . .
C106 C 0.12880(6) 0.29445(3) 0.60427(17) 0.0220(2) Uani 1 1 d . . . . .
C107 C -0.01093(6) 0.29871(2) 0.62281(17) 0.0204(2) Uani 1 1 d . . . . .
C108 C -0.07173(6) 0.31968(2) 0.57764(16) 0.0195(2) Uani 1 1 d . . . . .
C109 C -0.14727(7) 0.30930(3) 0.57566(17) 0.0237(2) Uani 1 1 d . . . . .
H109 H -0.188386 0.323355 0.541687 0.028 Uiso 1 1 calc R U . . .
C110 C -0.16179(7) 0.27833(3) 0.62370(18) 0.0272(2) Uani 1 1 d . . . . .
H110 H -0.212961 0.271087 0.622500 0.033 Uiso 1 1 calc R U . . .
C111 C -0.10104(7) 0.25783(3) 0.67378(19) 0.0277(3) Uani 1 1 d . . . . .
H111 H -0.111382 0.236779 0.708948 0.033 Uiso 1 1 calc R U . . .
C112 C -0.02615(7) 0.26764(3) 0.67304(18) 0.0245(2) Uani 1 1 d . . . . .
H112 H 0.014655 0.253411 0.706357 0.029 Uiso 1 1 calc R U . . .
C113 C -0.08718(6) 0.40266(3) 0.52279(16) 0.0200(2) Uani 1 1 d . . . . .
C114 C -0.01632(6) 0.41485(2) 0.47409(16) 0.0194(2) Uani 1 1 d . . . . .
C115 C -0.01092(7) 0.44784(3) 0.45060(18) 0.0265(2) Uani 1 1 d . . . . .
H115 H 0.035811 0.456697 0.418829 0.032 Uiso 1 1 calc R U . . .
C116 C -0.07179(8) 0.46736(3) 0.4727(2) 0.0320(3) Uani 1 1 d . . . . .
H116 H -0.066368 0.489403 0.455358 0.038 Uiso 1 1 calc R U . . .
C117 C -0.14146(8) 0.45542(3) 0.5203(2) 0.0319(3) Uani 1 1 d . . . . .
H117 H -0.183175 0.469098 0.535626 0.038 Uiso 1 1 calc R U . . .
C118 C -0.14849(7) 0.42336(3) 0.54454(18) 0.0267(2) Uani 1 1 d . . . . .
H118 H -0.195707 0.415019 0.576641 0.032 Uiso 1 1 calc R U . . .
C119 C 0.25326(6) 0.39561(3) 0.75711(16) 0.0189(2) Uani 1 1 d . . . . .
C120 C 0.16026(6) 0.43566(2) 0.83769(16) 0.01806(19) Uani 1 1 d . . . . .
C121 C 0.09140(6) 0.43796(2) 0.92330(16) 0.01791(19) Uani 1 1 d . . . . .
C122 C 0.07045(6) 0.46673(3) 0.99862(18) 0.0224(2) Uani 1 1 d . . . . .
H122 H 0.024532 0.468275 1.058630 0.027 Uiso 1 1 calc R U . . .
C123 C 0.11615(7) 0.49296(3) 0.98633(19) 0.0262(2) Uani 1 1 d . . . . .
H123 H 0.102503 0.512338 1.041130 0.031 Uiso 1 1 calc R U . . .
C124 C 0.18223(7) 0.49095(3) 0.89348(19) 0.0262(2) Uani 1 1 d . . . . .
H124 H 0.212468 0.509238 0.881223 0.031 Uiso 1 1 calc R U . . .
C125 C 0.20457(6) 0.46261(3) 0.81859(18) 0.0226(2) Uani 1 1 d . . . . .
H125 H 0.249633 0.461512 0.754805 0.027 Uiso 1 1 calc R U . . .
C126 C -0.05799(9) 0.38527(3) 1.0115(3) 0.0166(2) Uani 0.934(2) 1 d D U P C 1
C127 C -0.13339(8) 0.38960(3) 1.0588(2) 0.0179(2) Uani 0.934(2) 1 d D U P C 1
C128 C -0.17600(8) 0.36296(3) 1.1022(2) 0.0206(3) Uani 0.934(2) 1 d D U P C 1
H128 H -0.226435 0.365504 1.137388 0.025 Uiso 0.934(2) 1 calc R U P C 1
C129 C -0.14513(8) 0.33313(3) 1.0941(2) 0.0208(3) Uani 0.934(2) 1 d D U P C 1
H129 H -0.174579 0.315345 1.123543 0.025 Uiso 0.934(2) 1 calc R U P C 1
C130 C -0.07070(8) 0.32885(3) 1.0429(2) 0.0205(3) Uani 0.934(2) 1 d D U P C 1
H130 H -0.049907 0.308281 1.036107 0.025 Uiso 0.934(2) 1 calc R U P C 1
C131 C -0.02808(8) 0.35478(3) 1.0026(3) 0.0180(2) Uani 0.934(2) 1 d D U P C 1
H131 H 0.022378 0.351954 0.968194 0.022 Uiso 0.934(2) 1 calc R U P C 1
C26B C -0.0685(12) 0.3895(4) 1.028(6) 0.0202(18) Uani 0.066(2) 1 d D U P C 2
C27B C -0.0421(12) 0.3587(4) 1.005(6) 0.0207(17) Uani 0.066(2) 1 d D U P C 2
C28B C -0.0926(10) 0.3330(4) 1.041(4) 0.0201(17) Uani 0.066(2) 1 d D U P C 2
H28B H -0.078809 0.311481 1.028222 0.024 Uiso 0.066(2) 1 calc R U P C 2
C29B C -0.1610(10) 0.3421(4) 1.093(3) 0.0183(17) Uani 0.066(2) 1 d D U P C 2
H29B H -0.196327 0.326004 1.117304 0.022 Uiso 0.066(2) 1 calc R U P C 2
C30B C -0.1836(12) 0.3720(4) 1.115(4) 0.0211(17) Uani 0.066(2) 1 d D U P C 2
H30B H -0.232139 0.375510 1.159360 0.025 Uiso 0.066(2) 1 calc R U P C 2
C31B C -0.1405(10) 0.3977(4) 1.077(4) 0.0173(17) Uani 0.066(2) 1 d D U P C 2
H31B H -0.157922 0.418790 1.082874 0.021 Uiso 0.066(2) 1 calc R U P C 2
N101 N 0.19429(5) 0.34444(2) 0.67760(13) 0.01857(17) Uani 1 1 d . . . . .
N102 N 0.06422(5) 0.31072(2) 0.63196(15) 0.02249(19) Uani 1 1 d . . . . .
H10A H 0.0707(9) 0.3306(4) 0.644(2) 0.036(4) Uiso 1 1 d . . . . .
N103 N -0.05074(5) 0.35124(2) 0.54072(14) 0.02016(18) Uani 1 1 d . . . . .
N104 N -0.10462(5) 0.37103(2) 0.55254(14) 0.02076(18) Uani 1 1 d . . . . .
N105 N 0.04466(5) 0.39628(2) 0.45215(15) 0.0236(2) Uani 1 1 d . . . . .
H10B H 0.0339(9) 0.3740(4) 0.455(2) 0.037(4) Uiso 1 1 d . . . . .
H10C H 0.0898(9) 0.4052(4) 0.402(2) 0.036(4) Uiso 1 1 d . . . . .
N106 N 0.18146(5) 0.40576(2) 0.77518(14) 0.01949(18) Uani 1 1 d . . . . .
H106 H 0.1455(9) 0.3922(4) 0.760(2) 0.033(4) Uiso 1 1 d . . . . .
N107 N 0.04961(5) 0.40947(2) 0.93633(13) 0.01834(17) Uani 1 1 d . . . . .
N108 N -0.01716(5) 0.41343(2) 0.98503(13) 0.01850(17) Uani 1 1 d D . . . .
N109 N -0.16674(6) 0.41945(3) 1.05317(18) 0.0250(3) Uani 0.934(2) 1 d D U P C 1
H10D H -0.1295(9) 0.4348(4) 1.056(2) 0.029(4) Uiso 0.934(2) 1 d . . P C 1
H10E H -0.1997(10) 0.4224(4) 1.137(3) 0.042(5) Uiso 0.934(2) 1 d . . P C 1
N9B N 0.0307(8) 0.3515(3) 0.949(2) 0.024(2) Uani 0.066(2) 1 d D U P C 2
H9BA H 0.062342 0.366818 0.926442 0.029 Uiso 0.066(2) 1 calc R U P C 2
H9BB H 0.044453 0.331779 0.937270 0.029 Uiso 0.066(2) 1 calc R U P C 2
O101 O 0.13028(5) 0.26668(2) 0.56059(16) 0.0332(2) Uani 1 1 d . . . . .
O102 O 0.31113(5) 0.41188(2) 0.78354(14) 0.02750(19) Uani 1 1 d . . . . .

loop_
_atom_site_aniso_label
_atom_site_aniso_U_11
_atom_site_aniso_U_22
_atom_site_aniso_U_33
_atom_site_aniso_U_23
_atom_site_aniso_U_13
_atom_site_aniso_U_12
C1 0.0169(4) 0.0192(5) 0.0182(5) 0.0000(4) 0.0022(4) -0.0038(4)
C2 0.0179(5) 0.0269(6) 0.0257(6) -0.0028(4) 0.0021(4) -0.0044(4)
C3 0.0193(5) 0.0261(6) 0.0328(6) -0.0020(5) 0.0027(4) -0.0101(4)
C4 0.0239(5) 0.0193(5) 0.0289(6) -0.0013(4) 0.0026(4) -0.0078(4)
C5 0.0192(5) 0.0171(5) 0.0222(5) 0.0001(4) 0.0042(4) -0.0039(4)
C6 0.0158(4) 0.0194(5) 0.0182(5) 0.0010(4) 0.0025(4) -0.0016(3)
C7 0.0165(4) 0.0144(4) 0.0230(5) -0.0010(4) 0.0038(4) 0.0002(3)
C8 0.0162(4) 0.0154(4) 0.0230(5) -0.0013(4) 0.0044(4) 0.0000(3)
C9 0.0204(5) 0.0182(5) 0.0315(6) -0.0039(4) 0.0025(4) -0.0027(4)
C10 0.0275(6) 0.0153(5) 0.0395(7) -0.0049(5) 0.0070(5) -0.0003(4)
C11 0.0254(5) 0.0161(5) 0.0384(7) -0.0009(5) 0.0047(5) 0.0044(4)
C12 0.0202(5) 0.0183(5) 0.0300(6) 0.0019(4) 0.0013(4) 0.0023(4)
C13 0.0126(6) 0.0213(6) 0.0190(7) -0.0022(6) 0.0023(5) 0.0011(5)
C14 0.0160(5) 0.0224(6) 0.0193(6) -0.0009(6) 0.0032(4) -0.0011(5)
C15 0.0164(5) 0.0284(7) 0.0247(7) 0.0019(6) 0.0010(5) 0.0027(6)
C16 0.0213(6) 0.0247(7) 0.0272(7) 0.0026(5) 0.0030(5) 0.0076(5)
C17 0.0225(6) 0.0202(6) 0.0261(7) -0.0007(5) 0.0035(5) 0.0037(5)
C18 0.0161(7) 0.0186(6) 0.0235(7) -0.0016(5) 0.0025(6) 0.0018(5)
C13A 0.024(5) 0.031(5) 0.022(5) -0.003(5) 0.008(5) -0.009(5)
C14A 0.010(5) 0.042(5) 0.025(5) 0.000(5) 0.000(4) -0.006(4)
C15A 0.016(4) 0.028(5) 0.027(5) 0.002(4) -0.001(4) 0.002(4)
C16A 0.018(4) 0.023(5) 0.024(5) 0.005(5) 0.002(4) 0.002(4)
C17A 0.025(4) 0.033(5) 0.026(5) 0.005(4) 0.004(4) 0.006(4)
C18A 0.013(4) 0.025(5) 0.023(5) 0.002(5) 0.002(4) 0.001(4)
C19 0.0226(5) 0.0149(4) 0.0260(6) -0.0001(4) 0.0037(4) -0.0041(4)
C20 0.0219(5) 0.0152(4) 0.0249(5) -0.0021(4) 0.0040(4) 0.0010(4)
C21 0.0219(5) 0.0173(5) 0.0241(5) -0.0018(4) 0.0063(4) 0.0000(4)
C22 0.0216(5) 0.0254(6) 0.0328(6) -0.0039(5) 0.0069(5) 0.0028(4)
C23 0.0264(6) 0.0283(6) 0.0360(7) -0.0071(5) 0.0003(5) 0.0089(5)
C24 0.0355(7) 0.0192(5) 0.0326(7) -0.0044(5) -0.0028(5) 0.0061(5)
C25 0.0297(6) 0.0156(5) 0.0310(6) -0.0011(4) 0.0000(5) 0.0005(4)
C26 0.0231(8) 0.0184(5) 0.0267(8) -0.0038(5) 0.0129(7) -0.0054(5)
C27 0.0261(7) 0.0157(6) 0.0270(7) -0.0030(5) 0.0125(6) -0.0026(5)
C28 0.0324(7) 0.0168(6) 0.0390(8) -0.0014(5) 0.0120(6) -0.0003(5)
C29 0.0376(9) 0.0169(6) 0.0472(9) -0.0050(6) 0.0146(7) -0.0049(6)
C30 0.0306(7) 0.0233(6) 0.0433(8) -0.0113(6) 0.0142(6) -0.0092(5)
C31 0.0227(7) 0.0236(6) 0.0326(8) -0.0067(5) 0.0118(6) -0.0058(5)
C26A 0.0294(16) 0.0184(15) 0.0352(16) -0.0061(15) 0.0141(16) -0.0091(15)
C27A 0.0294(16) 0.0204(15) 0.0353(16) -0.0047(15) 0.0126(16) -0.0023(15)
C28A 0.0286(16) 0.0180(15) 0.0364(16) -0.0057(15) 0.0089(15) -0.0052(15)
C29A 0.0300(15) 0.0199(15) 0.0374(15) -0.0049(15) 0.0097(15) -0.0050(15)
C30A 0.0305(16) 0.0196(15) 0.0362(16) -0.0048(15) 0.0115(15) -0.0041(15)
C31A 0.0294(16) 0.0170(15) 0.0351(16) -0.0042(15) 0.0133(16) -0.0033(15)
N1 0.0186(4) 0.0163(4) 0.0196(4) 0.0003(3) 0.0024(3) -0.0032(3)
N2 0.0138(4) 0.0144(4) 0.0275(5) -0.0024(3) 0.0021(3) 0.0000(3)
N3 0.0144(4) 0.0188(4) 0.0236(5) -0.0002(3) 0.0033(3) 0.0009(3)
N4 0.0145(4) 0.0221(4) 0.0227(5) -0.0016(4) 0.0033(3) -0.0001(3)
N5 0.0173(5) 0.0256(6) 0.0303(6) -0.0018(5) 0.0002(4) -0.0026(4)
N5A 0.026(5) 0.016(4) 0.047(6) -0.010(4) 0.001(5) -0.007(4)
N6 0.0198(4) 0.0129(4) 0.0336(5) -0.0021(4) 0.0039(4) -0.0018(3)
N7 0.0230(4) 0.0165(4) 0.0265(5) -0.0009(4) 0.0082(4) -0.0031(3)
N8 0.0219(4) 0.0199(4) 0.0273(5) -0.0039(4) 0.0101(4) -0.0043(3)
N9 0.0186(5) 0.0176(5) 0.0312(6) 0.0008(4) 0.0025(4) 0.0007(4)
N9A 0.025(3) 0.028(3) 0.035(4) -0.009(3) 0.007(3) 0.000(3)
O1 0.0164(4) 0.0244(4) 0.0379(5) -0.0020(4) 0.0069(3) 0.0008(3)
O2 0.0280(4) 0.0169(4) 0.0428(5) -0.0057(4) 0.0021(4) -0.0039(3)
C101 0.0214(5) 0.0168(5) 0.0236(5) 0.0026(4) 0.0039(4) 0.0045(4)
C102 0.0262(5) 0.0194(5) 0.0286(6) 0.0012(4) 0.0069(5) 0.0081(4)
C103 0.0210(5) 0.0263(6) 0.0292(6) 0.0009(5) 0.0062(4) 0.0080(4)
C104 0.0193(5) 0.0260(5) 0.0245(6) -0.0014(4) 0.0042(4) 0.0038(4)
C105 0.0182(5) 0.0209(5) 0.0180(5) 0.0007(4) 0.0038(4) 0.0041(4)
C106 0.0229(5) 0.0163(5) 0.0273(6) 0.0018(4) 0.0038(4) 0.0034(4)
C107 0.0222(5) 0.0153(4) 0.0241(5) -0.0013(4) 0.0041(4) -0.0010(4)
C108 0.0211(5) 0.0168(4) 0.0207(5) -0.0002(4) 0.0027(4) -0.0023(4)
C109 0.0223(5) 0.0243(5) 0.0245(6) -0.0004(4) 0.0023(4) -0.0028(4)
C110 0.0275(6) 0.0256(6) 0.0291(6) -0.0022(5) 0.0059(5) -0.0089(5)
C111 0.0356(6) 0.0180(5) 0.0309(6) -0.0024(5) 0.0103(5) -0.0073(5)
C112 0.0304(6) 0.0152(5) 0.0290(6) -0.0011(4) 0.0082(5) 0.0008(4)
C113 0.0197(5) 0.0186(5) 0.0214(5) 0.0007(4) 0.0002(4) 0.0021(4)
C114 0.0208(5) 0.0180(5) 0.0192(5) 0.0005(4) 0.0003(4) 0.0003(4)
C115 0.0301(6) 0.0190(5) 0.0299(6) 0.0003(4) 0.0010(5) -0.0026(4)
C116 0.0423(7) 0.0184(5) 0.0347(7) -0.0005(5) 0.0006(6) 0.0049(5)
C117 0.0348(7) 0.0257(6) 0.0351(7) -0.0008(5) 0.0036(5) 0.0117(5)
C118 0.0233(5) 0.0267(6) 0.0303(6) 0.0021(5) 0.0047(5) 0.0071(4)
C119 0.0171(4) 0.0206(5) 0.0193(5) 0.0013(4) 0.0032(4) 0.0028(4)
C120 0.0162(4) 0.0167(4) 0.0211(5) 0.0017(4) 0.0010(4) 0.0015(3)
C121 0.0156(4) 0.0166(4) 0.0215(5) 0.0019(4) 0.0012(4) 0.0007(3)
C122 0.0207(5) 0.0170(5) 0.0299(6) 0.0023(4) 0.0046(4) 0.0033(4)
C123 0.0253(5) 0.0143(5) 0.0393(7) 0.0015(4) 0.0043(5) 0.0035(4)
C124 0.0236(5) 0.0152(5) 0.0397(7) 0.0058(5) 0.0027(5) -0.0005(4)
C125 0.0196(5) 0.0189(5) 0.0296(6) 0.0047(4) 0.0043(4) -0.0002(4)
C126 0.0151(5) 0.0163(5) 0.0186(6) -0.0002(5) 0.0027(4) 0.0006(4)
C127 0.0170(5) 0.0161(6) 0.0209(6) -0.0005(5) 0.0042(4) 0.0027(4)
C128 0.0177(5) 0.0193(6) 0.0253(6) 0.0016(6) 0.0051(5) -0.0005(5)
C129 0.0211(6) 0.0165(6) 0.0249(6) 0.0014(5) 0.0032(5) -0.0020(4)
C130 0.0200(6) 0.0167(5) 0.0248(6) -0.0011(5) 0.0021(6) 0.0014(4)
C131 0.0173(6) 0.0168(5) 0.0200(5) -0.0011(5) 0.0025(6) 0.0018(4)
C26B 0.022(3) 0.016(3) 0.022(3) 0.000(3) -0.002(3) 0.000(3)
C27B 0.017(3) 0.021(3) 0.024(3) 0.002(3) 0.004(3) -0.001(3)
C28B 0.020(3) 0.015(3) 0.024(3) 0.000(3) 0.000(3) 0.002(3)
C29B 0.014(3) 0.018(3) 0.024(3) -0.001(3) 0.005(3) -0.002(3)
C30B 0.021(3) 0.019(3) 0.023(3) -0.001(3) 0.001(3) 0.004(3)
C31B 0.013(3) 0.018(3) 0.022(3) 0.000(3) 0.007(3) -0.001(3)
N101 0.0193(4) 0.0175(4) 0.0192(4) 0.0019(3) 0.0031(3) 0.0027(3)
N102 0.0202(4) 0.0127(4) 0.0347(6) -0.0007(4) 0.0038(4) 0.0018(3)
N103 0.0204(4) 0.0167(4) 0.0231(5) 0.0005(3) 0.0008(4) 0.0007(3)
N104 0.0194(4) 0.0201(4) 0.0225(5) 0.0010(4) 0.0007(3) 0.0015(3)
N105 0.0170(4) 0.0225(5) 0.0317(5) 0.0026(4) 0.0042(4) 0.0003(4)
N106 0.0153(4) 0.0179(4) 0.0257(5) -0.0018(4) 0.0040(3) -0.0002(3)
N107 0.0158(4) 0.0180(4) 0.0212(4) 0.0007(3) 0.0019(3) 0.0001(3)
N108 0.0159(4) 0.0186(4) 0.0211(4) 0.0007(3) 0.0023(3) 0.0000(3)
N109 0.0212(5) 0.0187(5) 0.0365(6) 0.0024(4) 0.0106(5) 0.0044(4)
N9B 0.025(5) 0.021(4) 0.027(5) 0.000(4) 0.004(4) -0.001(4)
O101 0.0300(5) 0.0156(4) 0.0551(6) -0.0043(4) 0.0105(4) 0.0035(3)
O102 0.0166(4) 0.0243(4) 0.0417(5) -0.0027(4) 0.0032(3) -0.0010(3)

loop_
_atom_type_symbol
_atom_type_description
_atom_type_scat_dispersion_real
_atom_type_scat_dispersion_imag
_atom_type_scat_source
C C 0.0028 0.0015 'International Tables Vol C Tables 4.2.6.8 and 6.1.1.4'
H H 0.0000 0.0000 'International Tables Vol C Tables 4.2.6.8 and 6.1.1.4'
N N 0.0056 0.0031 'International Tables Vol C Tables 4.2.6.8 and 6.1.1.4'
O O 0.0101 0.0057 'International Tables Vol C Tables 4.2.6.8 and 6.1.1.4'

loop_
_geom_angle_atom_site_label_1
_geom_angle_atom_site_label_2
_geom_angle_atom_site_label_3
_geom_angle
_geom_angle_site_symmetry_1
_geom_angle_site_symmetry_3
_geom_angle_publ_flag
C2 C1 C6 118.02(9) . . ?
N1 C1 C2 123.33(10) . . ?
N1 C1 C6 118.64(9) . . ?
C1 C2 H2 120.6 . . ?
C3 C2 C1 118.72(11) . . ?
C3 C2 H2 120.6 . . ?
C2 C3 H3 120.6 . . ?
C2 C3 C4 118.84(10) . . ?
C4 C3 H3 120.6 . . ?
C3 C4 H4 120.7 . . ?
C3 C4 C5 118.56(10) . . ?
C5 C4 H4 120.7 . . ?
C4 C5 C19 118.55(10) . . ?
N1 C5 C4 123.25(10) . . ?
N1 C5 C19 118.17(9) . . ?
N2 C6 C1 115.07(9) . . ?
O1 C6 C1 120.26(9) . . ?
O1 C6 N2 124.67(10) . . ?
C8 C7 N2 118.05(9) . . ?
C12 C7 C8 120.04(10) . . ?
C12 C7 N2 121.90(10) . . ?
C7 C8 N3 115.59(9) . . ?
C9 C8 C7 119.54(10) . . ?
C9 C8 N3 124.87(10) . . ?
C8 C9 H9 119.9 . . ?
C10 C9 C8 120.19(11) . . ?
C10 C9 H9 119.9 . . ?
C9 C10 H10 120.1 . . ?
C9 C10 C11 119.88(11) . . ?
C11 C10 H10 120.1 . . ?
C10 C11 H11 119.5 . . ?
C12 C11 C10 120.90(11) . . ?
C12 C11 H11 119.5 . . ?
C7 C12 H12 120.3 . . ?
C11 C12 C7 119.43(11) . . ?
C11 C12 H12 120.3 . . ?
C14 C13 N4 115.54(13) . . ?
C18 C13 C14 119.76(13) . . ?
C18 C13 N4 124.70(13) . . ?
C15 C14 C13 118.47(13) . . ?
N5 C14 C13 121.43(13) . . ?
N5 C14 C15 120.03(13) . . ?
C14 C15 H15 119.7 . . ?
C16 C15 C14 120.65(13) . . ?
C16 C15 H15 119.7 . . ?
C15 C16 H16 119.6 . . ?
C15 C16 C17 120.89(12) . . ?
C17 C16 H16 119.6 . . ?
C16 C17 H17 120.5 . . ?
C18 C17 C16 118.91(13) . . ?
C18 C17 H17 120.5 . . ?
C13 C18 H18 119.4 . . ?
C17 C18 C13 121.21(13) . . ?
C17 C18 H18 119.4 . . ?
C14A C13A C18A 126.1(13) . . ?
C14A C13A N4 118.0(12) . . ?
N4 C13A C18A 115.8(11) . . ?
C13A C14A C15A 116.8(11) . . ?
C13A C14A N5A 124.2(12) . . ?
N5A C14A C15A 119.0(12) . . ?
C14A C15A H15A 122.6 . . ?
C16A C15A C14A 114.8(11) . . ?
C16A C15A H15A 122.6 . . ?
C15A C16A H16A 116.7 . . ?
C15A C16A C17A 126.6(12) . . ?
C17A C16A H16A 116.7 . . ?
C16A C17A H17A 120.3 . . ?
C18A C17A C16A 119.4(13) . . ?
C18A C17A H17A 120.3 . . ?
C13A C18A H18A 121.9 . . ?
C17A C18A C13A 116.2(13) . . ?
C17A C18A H18A 121.9 . . ?
N6 C19 C5 113.76(9) . . ?
O2 C19 C5 121.32(10) . . ?
O2 C19 N6 124.91(11) . . ?
C21 C20 N6 117.95(9) . . ?
C25 C20 C21 119.68(11) . . ?
C25 C20 N6 122.06(10) . . ?
C20 C21 N7 116.06(10) . . ?
C22 C21 C20 119.93(10) . . ?
C22 C21 N7 123.97(10) . . ?
C21 C22 H22 119.9 . . ?
C23 C22 C21 120.12(11) . . ?
C23 C22 H22 119.9 . . ?
C22 C23 H23 120.1 . . ?
C22 C23 C24 119.71(12) . . ?
C24 C23 H23 120.1 . . ?
C23 C24 H24 119.5 . . ?
C25 C24 C23 121.06(11) . . ?
C25 C24 H24 119.5 . . ?
C20 C25 H25 120.3 . . ?
C24 C25 C20 119.48(11) . . ?
C24 C25 H25 120.3 . . ?
C31 C26 C27 120.26(14) . . ?
N8 C26 C27 126.11(15) . . ?
N8 C26 C31 113.62(15) . . ?
C28 C27 C26 117.34(14) . . ?
N9 C27 C26 122.42(14) . . ?
N9 C27 C28 120.22(15) . . ?
C27 C28 H28 119.2 . . ?
C29 C28 C27 121.52(16) . . ?
C29 C28 H28 119.2 . . ?
C28 C29 H29 119.5 . . ?
C28 C29 C30 120.99(14) . . ?
C30 C29 H29 119.5 . . ?
C29 C30 H30 120.7 . . ?
C31 C30 C29 118.52(14) . . ?
C31 C30 H30 120.7 . . ?
C26 C31 H31 119.4 . . ?
C30 C31 C26 121.26(16) . . ?
C30 C31 H31 119.4 . . ?
C27A C26A C31A 111.2(9) . . ?
C27A C26A N8 118.8(11) . . ?
N8 C26A C31A 130.0(12) . . ?
C28A C27A C26A 125.8(11) . . ?
N9A C27A C26A 111.2(10) . . ?
N9A C27A C28A 123.0(11) . . ?
C27A C28A H28A 121.1 . . ?
C29A C28A C27A 117.8(10) . . ?
C29A C28A H28A 121.1 . . ?
C28A C29A H29A 117.8 . . ?
C28A C29A C30A 124.4(10) . . ?
C30A C29A H29A 117.8 . . ?
C29A C30A H30A 121.9 . . ?
C29A C30A C31A 116.3(11) . . ?
C31A C30A H30A 121.9 . . ?
C26A C31A H31A 117.8 . . ?
C30A C31A C26A 124.5(11) . . ?
C30A C31A H31A 117.8 . . ?
C1 N1 C5 117.26(9) . . ?
C6 N2 C7 125.63(9) . . ?
C6 N2 H2A 116.7(10) . . ?
C7 N2 H2A 117.4(10) . . ?
N4 N3 C8 114.54(9) . . ?
N3 N4 C13 113.92(10) . . ?
N3 N4 C13A 126.7(6) . . ?
C14 N5 H5A 113.7(11) . . ?
C14 N5 H5B 115.9(10) . . ?
H5A N5 H5B 116.1(15) . . ?
C14A N5A H5AA 120.0 . . ?
C14A N5A H5AB 120.0 . . ?
H5AA N5A H5AB 120.0 . . ?
C19 N6 C20 127.39(9) . . ?
C19 N6 H6 113.8(10) . . ?
C20 N6 H6 118.8(10) . . ?
N8 N7 C21 113.59(10) . . ?
N7 N8 C26 117.93(12) . . ?
N7 N8 C26A 108.6(7) . . ?
C27 N9 H9A 115.0(10) . . ?
C27 N9 H9B 118.0(11) . . ?
H9A N9 H9B 122.2(16) . . ?
C27A N9A H9AA 120.0 . . ?
C27A N9A H9AB 120.0 . . ?
H9AA N9A H9AB 120.0 . . ?
C102 C101 C106 118.76(10) . . ?
N101 C101 C102 123.27(11) . . ?
N101 C101 C106 117.96(9) . . ?
C101 C102 H102 120.8 . . ?
C103 C102 C101 118.50(11) . . ?
C103 C102 H102 120.8 . . ?
C102 C103 H103 120.4 . . ?
C102 C103 C104 119.11(10) . . ?
C104 C103 H103 120.4 . . ?
C103 C104 H104 120.8 . . ?
C103 C104 C105 118.45(11) . . ?
C105 C104 H104 120.8 . . ?
C104 C105 C119 118.10(10) . . ?
N101 C105 C104 123.22(10) . . ?
N101 C105 C119 118.68(9) . . ?
N102 C106 C101 113.91(9) . . ?
O101 C106 C101 121.60(10) . . ?
O101 C106 N102 124.49(11) . . ?
C108 C107 N102 118.03(9) . . ?
C112 C107 C108 119.71(10) . . ?
C112 C107 N102 122.02(10) . . ?
C107 C108 N103 115.74(9) . . ?
C109 C108 C107 120.27(10) . . ?
C109 C108 N103 123.97(10) . . ?
C108 C109 H109 120.2 . . ?
C110 C109 C108 119.55(11) . . ?
C110 C109 H109 120.2 . . ?
C109 C110 H110 120.1 . . ?
C109 C110 C111 119.88(11) . . ?
C111 C110 H110 120.1 . . ?
C110 C111 H111 119.4 . . ?
C112 C111 C110 121.11(11) . . ?
C112 C111 H111 119.4 . . ?
C107 C112 H112 120.3 . . ?
C111 C112 C107 119.43(11) . . ?
C111 C112 H112 120.3 . . ?
C118 C113 C114 119.74(10) . . ?
N104 C113 C114 126.61(10) . . ?
N104 C113 C118 113.65(10) . . ?
C115 C114 C113 117.35(10) . . ?
N105 C114 C113 122.57(10) . . ?
N105 C114 C115 120.07(10) . . ?
C114 C115 H115 119.3 . . ?
C116 C115 C114 121.45(12) . . ?
C116 C115 H115 119.3 . . ?
C115 C116 H116 119.4 . . ?
C115 C116 C117 121.28(12) . . ?
C117 C116 H116 119.4 . . ?
C116 C117 H117 120.7 . . ?
C118 C117 C116 118.66(11) . . ?
C118 C117 H117 120.7 . . ?
C113 C118 H118 119.2 . . ?
C117 C118 C113 121.53(12) . . ?
C117 C118 H118 119.2 . . ?
N106 C119 C105 114.44(9) . . ?
O102 C119 C105 120.56(9) . . ?
O102 C119 N106 125.00(10) . . ?
C125 C120 C121 119.68(10) . . ?
C125 C120 N106 122.77(10) . . ?
N106 C120 C121 117.54(9) . . ?
C120 C121 N107 116.09(9) . . ?
C122 C121 C120 119.59(10) . . ?
C122 C121 N107 124.21(10) . . ?
C121 C122 H122 119.8 . . ?
C123 C122 C121 120.34(10) . . ?
C123 C122 H122 119.8 . . ?
C122 C123 H123 120.1 . . ?
C122 C123 C124 119.84(11) . . ?
C124 C123 H123 120.1 . . ?
C123 C124 H124 119.5 . . ?
C125 C124 C123 120.93(11) . . ?
C125 C124 H124 119.5 . . ?
C120 C125 H125 120.3 . . ?
C124 C125 C120 119.48(11) . . ?
C124 C125 H125 120.3 . . ?
C127 C126 N108 114.92(11) . . ?
C131 C126 C127 119.77(11) . . ?
C131 C126 N108 125.24(11) . . ?
C128 C127 C126 118.66(11) . . ?
N109 C127 C126 120.89(12) . . ?
N109 C127 C128 120.36(11) . . ?
C127 C128 H128 119.7 . . ?
C129 C128 C127 120.57(12) . . ?
C129 C128 H128 119.7 . . ?
C128 C129 H129 119.7 . . ?
C128 C129 C130 120.62(12) . . ?
C130 C129 H129 119.7 . . ?
C129 C130 H130 120.3 . . ?
C131 C130 C129 119.32(12) . . ?
C131 C130 H130 120.3 . . ?
C126 C131 H131 119.5 . . ?
C130 C131 C126 121.03(12) . . ?
C130 C131 H131 119.5 . . ?
C27B C26B C31B 125.6(13) . . ?
C27B C26B N108 115.0(12) . . ?
C31B C26B N108 119.3(12) . . ?
C26B C27B C28B 118.1(13) . . ?
C26B C27B N9B 123.6(14) . . ?
N9B C27B C28B 118.3(13) . . ?
C27B C28B H28B 123.0 . . ?
C29B C28B C27B 114.1(14) . . ?
C29B C28B H28B 123.0 . . ?
C28B C29B H29B 117.1 . . ?
C30B C29B C28B 125.8(16) . . ?
C30B C29B H29B 117.1 . . ?
C29B C30B H30B 118.1 . . ?
C29B C30B C31B 123.7(17) . . ?
C31B C30B H30B 118.1 . . ?
C26B C31B H31B 123.7 . . ?
C30B C31B C26B 112.6(14) . . ?
C30B C31B H31B 123.7 . . ?
C105 N101 C101 117.45(9) . . ?
C106 N102 C107 126.94(9) . . ?
C106 N102 H10A 114.3(10) . . ?
C107 N102 H10A 118.4(10) . . ?
N104 N103 C108 113.68(9) . . ?
N103 N104 C113 116.62(9) . . ?
C114 N105 H10B 114.2(9) . . ?
C114 N105 H10C 119.7(9) . . ?
H10B N105 H10C 123.8(13) . . ?
C119 N106 C120 126.57(9) . . ?
C119 N106 H106 117.4(10) . . ?
C120 N106 H106 115.6(10) . . ?
N108 N107 C121 113.77(9) . . ?
N107 N108 C126 114.78(9) . . ?
N107 N108 C26B 126.3(6) . . ?
C127 N109 H10D 110.2(10) . . ?
C127 N109 H10E 114.4(12) . . ?
H10D N109 H10E 113.4(15) . . ?
C27B N9B H9BA 120.0 . . ?
C27B N9B H9BB 120.0 . . ?
H9BA N9B H9BB 120.0 . . ?

loop_
_geom_bond_atom_site_label_1
_geom_bond_atom_site_label_2
_geom_bond_distance
_geom_bond_site_symmetry_2
_geom_bond_publ_flag
C1 C2 1.3929(14) . ?
C1 C6 1.5062(15) . ?
C1 N1 1.3416(14) . ?
C2 H2 0.9500 . ?
C2 C3 1.3856(16) . ?
C3 H3 0.9500 . ?
C3 C4 1.3861(17) . ?
C4 H4 0.9500 . ?
C4 C5 1.3967(15) . ?
C5 C19 1.5106(16) . ?
C5 N1 1.3433(14) . ?
C6 N2 1.3485(13) . ?
C6 O1 1.2281(13) . ?
C7 C8 1.4069(15) . ?
C7 C12 1.3942(15) . ?
C7 N2 1.4080(13) . ?
C8 C9 1.3955(15) . ?
C8 N3 1.4186(14) . ?
C9 H9 0.9500 . ?
C9 C10 1.3850(16) . ?
C10 H10 0.9500 . ?
C10 C11 1.3909(18) . ?
C11 H11 0.9500 . ?
C11 C12 1.3863(16) . ?
C12 H12 0.9500 . ?
C13 C14 1.412(2) . ?
C13 C18 1.403(2) . ?
C13 N4 1.4202(17) . ?
C14 C15 1.406(2) . ?
C14 N5 1.3874(18) . ?
C15 H15 0.9500 . ?
C15 C16 1.380(2) . ?
C16 H16 0.9500 . ?
C16 C17 1.4044(19) . ?
C17 H17 0.9500 . ?
C17 C18 1.3781(19) . ?
C18 H18 0.9500 . ?
C13A C14A 1.373(15) . ?
C13A C18A 1.397(15) . ?
C13A N4 1.373(14) . ?
C14A C15A 1.447(15) . ?
C14A N5A 1.401(13) . ?
C15A H15A 0.9500 . ?
C15A C16A 1.358(14) . ?
C16A H16A 0.9500 . ?
C16A C17A 1.387(14) . ?
C17A H17A 0.9500 . ?
C17A C18A 1.336(14) . ?
C18A H18A 0.9500 . ?
C19 N6 1.3580(14) . ?
C19 O2 1.2215(13) . ?
C20 C21 1.4036(15) . ?
C20 C25 1.3996(15) . ?
C20 N6 1.4091(14) . ?
C21 C22 1.3964(16) . ?
C21 N7 1.4182(14) . ?
C22 H22 0.9500 . ?
C22 C23 1.3851(17) . ?
C23 H23 0.9500 . ?
C23 C24 1.3925(19) . ?
C24 H24 0.9500 . ?
C24 C25 1.3847(17) . ?
C25 H25 0.9500 . ?
C26 C27 1.411(2) . ?
C26 C31 1.405(2) . ?
C26 N8 1.3963(18) . ?
C27 C28 1.406(2) . ?
C27 N9 1.3635(18) . ?
C28 H28 0.9500 . ?
C28 C29 1.371(2) . ?
C29 H29 0.9500 . ?
C29 C30 1.404(2) . ?
C30 H30 0.9500 . ?
C30 C31 1.373(2) . ?
C31 H31 0.9500 . ?
C26A C27A 1.419(15) . ?
C26A C31A 1.458(15) . ?
C26A N8 1.438(9) . ?
C27A C28A 1.411(13) . ?
C27A N9A 1.383(15) . ?
C28A H28A 0.9500 . ?
C28A C29A 1.354(13) . ?
C29A H29A 0.9500 . ?
C29A C30A 1.371(12) . ?
C30A H30A 0.9500 . ?
C30A C31A 1.442(14) . ?
C31A H31A 0.9500 . ?
N2 H2A 0.909(16) . ?
N3 N4 1.2690(13) . ?
N5 H5A 0.869(18) . ?
N5 H5B 0.960(18) . ?
N5A H5AA 0.8800 . ?
N5A H5AB 0.8800 . ?
N6 H6 0.892(15) . ?
N7 N8 1.2725(13) . ?
N9 H9A 0.942(18) . ?
N9 H9B 0.901(19) . ?
N9A H9AA 0.8800 . ?
N9A H9AB 0.8800 . ?
C101 C102 1.3968(15) . ?
C101 C106 1.5093(16) . ?
C101 N101 1.3433(14) . ?
C102 H102 0.9500 . ?
C102 C103 1.3845(17) . ?
C103 H103 0.9500 . ?
C103 C104 1.3870(17) . ?
C104 H104 0.9500 . ?
C104 C105 1.3991(15) . ?
C105 C119 1.5061(15) . ?
C105 N101 1.3399(14) . ?
C106 N102 1.3593(14) . ?
C106 O101 1.2200(13) . ?
C107 C108 1.4039(15) . ?
C107 C112 1.3990(15) . ?
C107 N102 1.4118(14) . ?
C108 C109 1.3980(15) . ?
C108 N103 1.4209(14) . ?
C109 H109 0.9500 . ?
C109 C110 1.3884(17) . ?
C110 H110 0.9500 . ?
C110 C111 1.3966(18) . ?
C111 H111 0.9500 . ?
C111 C112 1.3814(17) . ?
C112 H112 0.9500 . ?
C113 C114 1.4220(15) . ?
C113 C118 1.4107(15) . ?
C113 N104 1.3982(14) . ?
C114 C115 1.4149(16) . ?
C114 N105 1.3521(14) . ?
C115 H115 0.9500 . ?
C115 C116 1.3745(18) . ?
C116 H116 0.9500 . ?
C116 C117 1.397(2) . ?
C117 H117 0.9500 . ?
C117 C118 1.3791(18) . ?
C118 H118 0.9500 . ?
C119 N106 1.3516(13) . ?
C119 O102 1.2289(13) . ?
C120 C121 1.4083(15) . ?
C120 C125 1.3981(15) . ?
C120 N106 1.4067(14) . ?
C121 C122 1.3966(15) . ?
C121 N107 1.4228(13) . ?
C122 H122 0.9500 . ?
C122 C123 1.3810(16) . ?
C123 H123 0.9500 . ?
C123 C124 1.3913(17) . ?
C124 H124 0.9500 . ?
C124 C125 1.3866(17) . ?
C125 H125 0.9500 . ?
C126 C127 1.4104(17) . ?
C126 C131 1.4010(17) . ?
C126 N108 1.4163(16) . ?
C127 C128 1.4071(18) . ?
C127 N109 1.3958(16) . ?
C128 H128 0.9500 . ?
C128 C129 1.3812(17) . ?
C129 H129 0.9500 . ?
C129 C130 1.4032(18) . ?
C130 H130 0.9500 . ?
C130 C131 1.3770(18) . ?
C131 H131 0.9500 . ?
C26B C27B 1.400(10) . ?
C26B C31B 1.388(10) . ?
C26B N108 1.411(14) . ?
C27B C28B 1.446(16) . ?
C27B N9B 1.409(15) . ?
C28B H28B 0.9500 . ?
C28B C29B 1.351(15) . ?
C29B H29B 0.9500 . ?
C29B C30B 1.341(15) . ?
C30B H30B 0.9500 . ?
C30B C31B 1.371(17) . ?
C31B H31B 0.9500 . ?
N102 H10A 0.854(16) . ?
N103 N104 1.2750(13) . ?
N105 H10B 0.964(16) . ?
N105 H10C 0.978(16) . ?
N106 H106 0.855(15) . ?
N107 N108 1.2662(12) . ?
N109 H10D 0.922(16) . ?
N109 H10E 0.879(19) . ?
N9B H9BA 0.8800 . ?
N9B H9BB 0.8800 . ?

loop_
_geom_hbond_atom_site_label_D
_geom_hbond_atom_site_label_H
_geom_hbond_atom_site_label_A
_geom_hbond_distance_DH
_geom_hbond_distance_HA
_geom_hbond_distance_DA
_geom_hbond_angle_DHA
_geom_hbond_site_symmetry_A
_geom_hbond_publ_flag
C2 H2 N9B 0.95 2.28 2.802(15) 113.5 1_554 yes
C4 H4 O101 0.95 2.38 3.1124(14) 133.5 4_565 yes
C12 H12 O1 0.95 2.39 2.8840(14) 112.0 . yes
C25 H25 O2 0.95 2.42 2.9435(15) 114.7 . yes
N5 H5B N109 0.960(18) 2.597(18) 3.5494(17) 171.3(13) 1_655 yes
N5A H5AA N3 0.88 1.93 2.563(11) 128.1 . yes
N5A H5AB N6 0.88 2.68 3.189(11) 118.4 . yes
N6 H6 N1 0.892(15) 2.219(15) 2.6930(13) 112.8(12) . yes
N6 H6 N5A 0.892(15) 2.70(2) 3.189(11) 115.7(12) . yes
N9 H9A N7 0.942(18) 1.955(18) 2.6598(15) 129.9(14) . yes
N9 H9B O102 0.901(19) 2.043(19) 2.9159(15) 162.7(16) 1_554 yes
C102 H102 O2 0.95 2.43 3.2096(14) 138.8 4_566 yes
C104 H104 N5A 0.95 2.41 2.998(12) 119.7 . yes
C112 H112 O101 0.95 2.43 2.9363(15) 112.9 . yes
C125 H125 O102 0.95 2.37 2.8813(14) 113.4 . yes
N102 H10A N101 0.854(16) 2.241(15) 2.6907(13) 112.9(12) . yes
N102 H10A N9B 0.854(16) 2.50(2) 2.940(15) 113.1(13) . yes
N105 H10B N103 0.964(16) 1.922(16) 2.6584(14) 131.3(13) . yes
N105 H10C O1 0.978(16) 1.985(16) 2.9106(13) 157.1(13) . yes
N106 H106 N105 0.855(15) 2.678(16) 3.1771(14) 118.6(12) . yes
N109 H10D N108 0.922(16) 2.273(15) 2.7311(14) 110.1(12) . yes
N9B H9BA N107 0.88 1.83 2.485(15) 129.9 . yes
N9B H9BB N102 0.88 2.39 2.940(15) 120.6 . yes

loop_
_geom_torsion_atom_site_label_1
_geom_torsion_atom_site_label_2
_geom_torsion_atom_site_label_3
_geom_torsion_atom_site_label_4
_geom_torsion
_geom_torsion_site_symmetry_1
_geom_torsion_site_symmetry_2
_geom_torsion_site_symmetry_3
_geom_torsion_site_symmetry_4
_geom_torsion_publ_flag
C1 C2 C3 C4 -0.13(18) . . . . ?
C1 C6 N2 C7 -179.05(10) . . . . ?
C2 C1 C6 N2 179.76(10) . . . . ?
C2 C1 C6 O1 0.27(16) . . . . ?
C2 C1 N1 C5 0.47(16) . . . . ?
C2 C3 C4 C5 1.51(18) . . . . ?
C3 C4 C5 C19 175.55(11) . . . . ?
C3 C4 C5 N1 -2.04(18) . . . . ?
C4 C5 C19 N6 -174.93(10) . . . . ?
C4 C5 C19 O2 3.91(17) . . . . ?
C4 C5 N1 C1 1.04(16) . . . . ?
C5 C19 N6 C20 172.78(11) . . . . ?
C6 C1 C2 C3 179.93(11) . . . . ?
C6 C1 N1 C5 179.62(10) . . . . ?
C7 C8 C9 C10 -1.51(18) . . . . ?
C7 C8 N3 N4 174.93(10) . . . . ?
C8 C7 C12 C11 0.61(17) . . . . ?
C8 C7 N2 C6 148.81(11) . . . . ?
C8 C9 C10 C11 0.49(19) . . . . ?
C8 N3 N4 C13 179.67(15) . . . . ?
C8 N3 N4 C13A -179.9(19) . . . . ?
C9 C8 N3 N4 -5.64(16) . . . . ?
C9 C10 C11 C12 1.1(2) . . . . ?
C10 C11 C12 C7 -1.66(19) . . . . ?
C12 C7 C8 C9 0.96(17) . . . . ?
C12 C7 C8 N3 -179.58(10) . . . . ?
C12 C7 N2 C6 -32.88(17) . . . . ?
C13 C14 C15 C16 -3.5(2) . . . . ?
C14 C13 C18 C17 0.0(3) . . . . ?
C14 C13 N4 N3 174.45(16) . . . . ?
C14 C15 C16 C17 1.5(2) . . . . ?
C15 C16 C17 C18 1.4(2) . . . . ?
C16 C17 C18 C13 -2.1(3) . . . . ?
C18 C13 C14 C15 2.8(3) . . . . ?
C18 C13 C14 N5 179.86(19) . . . . ?
C18 C13 N4 N3 -5.7(3) . . . . ?
C13A C14A C15A C16A 1(3) . . . . ?
C14A C13A C18A C17A -1(4) . . . . ?
C14A C13A N4 N3 -4(4) . . . . ?
C14A C15A C16A C17A 0(3) . . . . ?
C15A C16A C17A C18A -3(3) . . . . ?
C16A C17A C18A C13A 3(3) . . . . ?
C18A C13A C14A C15A -1(4) . . . . ?
C18A C13A C14A N5A -178(2) . . . . ?
C18A C13A N4 N3 175.4(15) . . . . ?
C19 C5 N1 C1 -176.57(10) . . . . ?
C20 C21 C22 C23 -1.30(18) . . . . ?
C20 C21 N7 N8 160.95(10) . . . . ?
C21 C20 C25 C24 -0.56(18) . . . . ?
C21 C20 N6 C19 158.50(11) . . . . ?
C21 C22 C23 C24 -0.2(2) . . . . ?
C21 N7 N8 C26 -179.17(19) . . . . ?
C21 N7 N8 C26A -179.9(14) . . . . ?
C22 C21 N7 N8 -16.83(16) . . . . ?
C22 C23 C24 C25 1.4(2) . . . . ?
C23 C24 C25 C20 -1.0(2) . . . . ?
C25 C20 C21 C22 1.70(17) . . . . ?
C25 C20 C21 N7 -176.18(11) . . . . ?
C25 C20 N6 C19 -27.92(19) . . . . ?
C26 C27 C28 C29 -1.6(3) . . . . ?
C27 C26 C31 C30 -2.5(4) . . . . ?
C27 C26 N8 N7 -4.9(4) . . . . ?
C27 C28 C29 C30 -1.2(3) . . . . ?
C28 C29 C30 C31 2.1(2) . . . . ?
C29 C30 C31 C26 -0.3(3) . . . . ?
C31 C26 C27 C28 3.4(4) . . . . ?
C31 C26 C27 N9 -175.1(2) . . . . ?
C31 C26 N8 N7 174.46(18) . . . . ?
C26A C27A C28A C29A 1(3) . . . . ?
C27A C26A C31A C30A 2(3) . . . . ?
C27A C26A N8 N7 174.4(19) . . . . ?
C27A C28A C29A C30A -2.3(19) . . . . ?
C28A C29A C30A C31A 3.3(19) . . . . ?
C29A C30A C31A C26A -3(3) . . . . ?
C31A C26A C27A C28A -1(3) . . . . ?
C31A C26A C27A N9A 178.4(17) . . . . ?
C31A C26A N8 N7 -5(3) . . . . ?
N1 C1 C2 C3 -0.92(18) . . . . ?
N1 C1 C6 N2 0.57(15) . . . . ?
N1 C1 C6 O1 -178.93(10) . . . . ?
N1 C5 C19 N6 2.79(15) . . . . ?
N1 C5 C19 O2 -178.37(11) . . . . ?
N2 C7 C8 C9 179.30(10) . . . . ?
N2 C7 C8 N3 -1.24(15) . . . . ?
N2 C7 C12 C11 -177.66(11) . . . . ?
N3 C8 C9 C10 179.08(11) . . . . ?
N4 C13 C14 C15 -177.34(17) . . . . ?
N4 C13 C14 N5 -0.3(3) . . . . ?
N4 C13 C18 C17 -179.8(2) . . . . ?
N4 C13A C14A C15A 178(2) . . . . ?
N4 C13A C14A N5A 1(4) . . . . ?
N4 C13A C18A C17A 179(2) . . . . ?
N5 C14 C15 C16 179.37(13) . . . . ?
N5A C14A C15A C16A 178.9(17) . . . . ?
N6 C20 C21 C22 175.44(11) . . . . ?
N6 C20 C21 N7 -2.44(16) . . . . ?
N6 C20 C25 C24 -174.03(11) . . . . ?
N7 C21 C22 C23 176.40(11) . . . . ?
N8 C26 C27 C28 -177.3(2) . . . . ?
N8 C26 C27 N9 4.2(4) . . . . ?
N8 C26 C31 C30 178.12(19) . . . . ?
N8 C26A C27A C28A 179.2(17) . . . . ?
N8 C26A C27A N9A -1(3) . . . . ?
N8 C26A C31A C30A -178(2) . . . . ?
N9 C27 C28 C29 176.91(16) . . . . ?
N9A C27A C28A C29A -178.3(12) . . . . ?
O1 C6 N2 C7 0.43(18) . . . . ?
O2 C19 N6 C20 -6.0(2) . . . . ?
C101 C102 C103 C104 -0.33(18) . . . . ?
C101 C106 N102 C107 -177.91(11) . . . . ?
C102 C101 C106 N102 178.90(11) . . . . ?
C102 C101 C106 O101 -1.50(18) . . . . ?
C102 C101 N101 C105 0.34(17) . . . . ?
C102 C103 C104 C105 0.55(18) . . . . ?
C103 C104 C105 C119 178.94(10) . . . . ?
C103 C104 C105 N101 -0.35(18) . . . . ?
C104 C105 C119 N106 -179.26(10) . . . . ?
C104 C105 C119 O102 -0.11(16) . . . . ?
C104 C105 N101 C101 -0.09(16) . . . . ?
C105 C119 N106 C120 174.96(10) . . . . ?
C106 C101 C102 C103 -179.14(11) . . . . ?
C106 C101 N101 C105 179.35(10) . . . . ?
C107 C108 C109 C110 1.73(17) . . . . ?
C107 C108 N103 N104 -161.59(10) . . . . ?
C108 C107 C112 C111 1.30(18) . . . . ?
C108 C107 N102 C106 -154.22(12) . . . . ?
C108 C109 C110 C111 0.10(18) . . . . ?
C108 N103 N104 C113 178.35(9) . . . . ?
C109 C108 N103 N104 16.76(16) . . . . ?
C109 C110 C111 C112 -1.25(19) . . . . ?
C110 C111 C112 C107 0.54(19) . . . . ?
C112 C107 C108 C109 -2.44(17) . . . . ?
C112 C107 C108 N103 175.97(10) . . . . ?
C112 C107 N102 C106 31.42(18) . . . . ?
C113 C114 C115 C116 -0.39(18) . . . . ?
C114 C113 C118 C117 -0.23(18) . . . . ?
C114 C113 N104 N103 2.41(17) . . . . ?
C114 C115 C116 C117 0.3(2) . . . . ?
C115 C116 C117 C118 -0.2(2) . . . . ?
C116 C117 C118 C113 0.1(2) . . . . ?
C118 C113 C114 C115 0.35(17) . . . . ?
C118 C113 C114 N105 179.66(11) . . . . ?
C118 C113 N104 N103 -177.88(10) . . . . ?
C119 C105 N101 C101 -179.38(10) . . . . ?
C120 C121 C122 C123 1.19(17) . . . . ?
C120 C121 N107 N108 -169.08(10) . . . . ?
C121 C120 C125 C124 3.47(17) . . . . ?
C121 C120 N106 C119 -153.41(11) . . . . ?
C121 C122 C123 C124 1.91(19) . . . . ?
C121 N107 N108 C126 -175.92(13) . . . . ?
C121 N107 N108 C26B -173(2) . . . . ?
C122 C121 N107 N108 14.71(16) . . . . ?
C122 C123 C124 C125 -2.35(19) . . . . ?
C123 C124 C125 C120 -0.37(19) . . . . ?
C125 C120 C121 C122 -3.89(17) . . . . ?
C125 C120 C121 N107 179.71(10) . . . . ?
C125 C120 N106 C119 26.35(18) . . . . ?
C126 C127 C128 C129 -1.5(2) . . . . ?
C127 C126 C131 C130 -1.2(3) . . . . ?
C127 C126 N108 N107 -177.75(14) . . . . ?
C127 C128 C129 C130 0.1(2) . . . . ?
C128 C129 C130 C131 0.7(2) . . . . ?
C129 C130 C131 C126 -0.2(3) . . . . ?
C131 C126 C127 C128 2.0(3) . . . . ?
C131 C126 C127 N109 -174.59(18) . . . . ?
C131 C126 N108 N107 5.3(3) . . . . ?
C26B C27B C28B C29B 0(5) . . . . ?
C27B C26B C31B C30B 4(5) . . . . ?
C27B C26B N108 N107 -3(4) . . . . ?
C27B C28B C29B C30B -1(4) . . . . ?
C28B C29B C30B C31B 3(4) . . . . ?
C29B C30B C31B C26B -5(4) . . . . ?
C31B C26B C27B C28B -2(6) . . . . ?
C31B C26B C27B N9B 178(3) . . . . ?
C31B C26B N108 N107 -179(2) . . . . ?
N101 C101 C102 C103 -0.13(18) . . . . ?
N101 C101 C106 N102 -0.16(15) . . . . ?
N101 C101 C106 O101 179.44(11) . . . . ?
N101 C105 C119 N106 0.07(15) . . . . ?
N101 C105 C119 O102 179.21(10) . . . . ?
N102 C107 C108 C109 -176.94(11) . . . . ?
N102 C107 C108 N103 1.47(15) . . . . ?
N102 C107 C112 C111 175.57(11) . . . . ?
N103 C108 C109 C110 -176.54(11) . . . . ?
N104 C113 C114 C115 -179.97(11) . . . . ?
N104 C113 C114 N105 -0.65(18) . . . . ?
N104 C113 C118 C117 -179.96(12) . . . . ?
N105 C114 C115 C116 -179.72(12) . . . . ?
N106 C120 C121 C122 175.88(10) . . . . ?
N106 C120 C121 N107 -0.52(15) . . . . ?
N106 C120 C125 C124 -176.29(11) . . . . ?
N107 C121 C122 C123 177.28(11) . . . . ?
N108 C126 C127 C128 -175.08(15) . . . . ?
N108 C126 C127 N109 8.3(3) . . . . ?
N108 C126 C131 C130 175.58(18) . . . . ?
N108 C26B C27B C28B -178(3) . . . . ?
N108 C26B C27B N9B 2(5) . . . . ?
N108 C26B C31B C30B -180(3) . . . . ?
N109 C127 C128 C129 175.15(14) . . . . ?
N9B C27B C28B C29B -180(3) . . . . ?
O101 C106 N102 C107 2.5(2) . . . . ?
O102 C119 N106 C120 -4.14(19) . . . . ?
